data_7006029
loop_
_publ_author_name
'Sol\'e, Daniel'
'Solans, Xavier'
'Font-Bardia, Merc\'e'

_publ_section_title
;
 N,N-Dialkyl-2-iodoanilines: a versatile source for the synthesis of
 Pd(ii) complexes. Synthesis of novel OCP- and CCN-pincer palladium
 complexes.
;
_journal_issue 38
_journal_name_full 'Dalton transactions (Cambridge, England : 2003)'
_journal_page_first 4286
_journal_page_last 4292
_journal_paper_doi 10.1039/b708306h
_journal_year 2007
_chemical_formula_moiety ' C116 H112 N16 P4 Pd4, 4(C F3 O3 S), (C H4 O), C H2 Cl2, (H2 O)'
_chemical_formula_sum 'C124 H120 Cl2 F12 N16 O20 P4 Pd4 S4'
_chemical_formula_weight 3131.11
_chemical_name_systematic
;
?
;
_space_group_IT_number 2
_symmetry_cell_setting triclinic
_symmetry_space_group_name_Hall '-P 1'
_symmetry_space_group_name_H-M 'P -1'
_atom_sites_solution_hydrogens geom
_atom_sites_solution_primary direct
_atom_sites_solution_secondary difmap
_audit_creation_method SHELXL-97
_cell_angle_alpha 90.80(2)
_cell_angle_beta 96.83(2)
_cell_angle_gamma 91.37(2)
_cell_formula_units_Z 2
_cell_length_a 14.493(4)
_cell_length_b 14.905(2)
_cell_length_c 33.266(7)
_cell_measurement_reflns_used 983
_cell_measurement_temperature 293(2)
_cell_measurement_theta_max 32.14
_cell_measurement_theta_min 2.58
_cell_volume 7132(3)
_computing_structure_refinement 'SHELXL-97 (Sheldrick, 1997)'
_diffrn_ambient_temperature 293(2)
_diffrn_measured_fraction_theta_full 0.741
_diffrn_measured_fraction_theta_max 0.741
_diffrn_measurement_device_type 'MAR345 wth image plate detector'
_diffrn_measurement_method 'phi scan'
_diffrn_radiation_monochromator graphite
_diffrn_radiation_source 'fine-focus sealed tube'
_diffrn_radiation_type MoK\a
_diffrn_radiation_wavelength 0.71073
_diffrn_reflns_av_R_equivalents 0.0437
_diffrn_reflns_av_sigmaI/netI 0.0431
_diffrn_reflns_limit_h_max 19
_diffrn_reflns_limit_h_min -20
_diffrn_reflns_limit_k_max 20
_diffrn_reflns_limit_k_min -18
_diffrn_reflns_limit_l_max 48
_diffrn_reflns_limit_l_min -48
_diffrn_reflns_number 72516
_diffrn_reflns_theta_full 32.34
_diffrn_reflns_theta_max 32.34
_diffrn_reflns_theta_min 2.58
_exptl_absorpt_coefficient_mu 0.719
_exptl_absorpt_correction_type none
_exptl_crystal_colour colourless
_exptl_crystal_density_diffrn 1.456
_exptl_crystal_density_method 'not measured'
_exptl_crystal_description prism
_exptl_crystal_F_000 3172
_exptl_crystal_size_max 0.21
_exptl_crystal_size_mid 0.15
_exptl_crystal_size_min 0.10
_refine_diff_density_max 2.158
_refine_diff_density_min -1.691
_refine_diff_density_rms 0.143
_refine_ls_extinction_coef 0.0041(3)
_refine_ls_extinction_expression Fc^*^=kFc[1+0.001xFc^2^\l^3^/sin(2\q)]^-1/4^
_refine_ls_extinction_method SHELXL
_refine_ls_goodness_of_fit_ref 1.028
_refine_ls_hydrogen_treatment constr
_refine_ls_matrix_type full
_refine_ls_number_parameters 1494
_refine_ls_number_reflns 37777
_refine_ls_number_restraints 0
_refine_ls_restrained_S_all 1.028
_refine_ls_R_factor_all 0.0934
_refine_ls_R_factor_gt 0.0777
_refine_ls_shift/su_max 0.002
_refine_ls_shift/su_mean 0.000
_refine_ls_structure_factor_coef Fsqd
_refine_ls_weighting_details 'calc w=1/[\s^2^(Fo^2^)+(0.1573P)^2^+8.1507P] where P=(Fo^2^+2Fc^2^)/3'
_refine_ls_weighting_scheme calc
_refine_ls_wR_factor_gt 0.2372
_refine_ls_wR_factor_ref 0.2510
_reflns_number_gt 29025
_reflns_number_total 37777
_reflns_threshold_expression >2sigma(I)
_cod_data_source_file b708306h.txt
_cod_data_source_block sokm136a
_cod_original_sg_symbol_H-M P-1
_cod_database_code 7006029

loop_
_symmetry_equiv_pos_as_xyz
'x, y, z'
'-x, -y, -z'

loop_
_atom_site_label
_atom_site_type_symbol
_atom_site_fract_x
_atom_site_fract_y
_atom_site_fract_z
_atom_site_U_iso_or_equiv
_atom_site_adp_type
_atom_site_occupancy
_atom_site_symmetry_multiplicity
_atom_site_calc_flag
_atom_site_refinement_flags
_atom_site_disorder_assembly
_atom_site_disorder_group
Pd1 Pd 0.46361(2) 0.22564(2) 0.343437(9) 0.03577(9) Uani 1 1 d . . .
Pd2 Pd 0.21883(2) -0.13791(2) 0.326747(10) 0.03890(9) Uani 1 1 d . . .
Pd3 Pd 0.01330(2) 0.02188(2) 0.163633(10) 0.03813(9) Uani 1 1 d . . .
Pd4 Pd 0.39916(3) 0.23027(2) 0.150619(10) 0.04069(10) Uani 1 1 d . . .
P1 P 0.54134(8) 0.35977(7) 0.34516(3) 0.0380(2) Uani 1 1 d . . .
P2 P 0.30591(9) -0.19879(9) 0.38016(4) 0.0433(3) Uani 1 1 d . . .
P3 P -0.12271(8) -0.04825(8) 0.17411(4) 0.0422(2) Uani 1 1 d . . .
P4 P 0.37203(10) 0.22187(9) 0.08161(4) 0.0450(3) Uani 1 1 d . . .
N1 N 0.3689(3) 0.1182(2) 0.34425(11) 0.0387(7) Uani 1 1 d . . .
N2 N 0.2938(3) 0.1304(2) 0.36568(11) 0.0370(7) Uani 1 1 d . . .
N3 N 0.2773(3) -0.0048(2) 0.33928(12) 0.0418(8) Uani 1 1 d . . .
N4 N 0.6281(3) 0.2203(3) 0.41788(13) 0.0473(9) Uani 1 1 d . . .
N5 N 0.1579(3) -0.1023(3) 0.26887(11) 0.0390(7) Uani 1 1 d . . .
N6 N 0.1620(3) -0.1658(2) 0.23942(12) 0.0398(7) Uani 1 1 d . . .
N7 N 0.0925(2) -0.0522(2) 0.20955(11) 0.0344(7) Uani 1 1 d . . .
N8 N 0.0796(4) -0.2420(4) 0.37797(19) 0.0702(14) Uani 1 1 d . . .
N9 N 0.4738(3) 0.2065(3) 0.27909(11) 0.0412(8) Uani 1 1 d . . .
N10 N 0.1263(2) 0.1113(2) 0.15984(12) 0.0378(7) Uani 1 1 d . . .
N11 N 0.1058(3) 0.1997(3) 0.15380(12) 0.0427(8) Uani 1 1 d . . .
N12 N 0.2577(3) 0.1899(3) 0.15677(12) 0.0428(8) Uani 1 1 d . . .
N13 N -0.0772(4) -0.0534(4) 0.07757(15) 0.0653(14) Uani 1 1 d . . .
N14 N 0.4440(3) 0.2119(3) 0.21235(12) 0.0437(8) Uani 1 1 d . . .
N15 N 0.5295(3) 0.1797(3) 0.22263(11) 0.0398(7) Uani 1 1 d . . .
N16 N 0.4615(4) 0.4167(3) 0.11688(16) 0.0629(12) Uani 1 1 d . . .
C1 C 0.3546(3) 0.0376(3) 0.32830(12) 0.0381(8) Uani 1 1 d . . .
H1 H 0.3933 0.0119 0.3112 0.046 Uiso 1 1 calc R . .
C2 C 0.2402(3) 0.0561(3) 0.36224(14) 0.0422(9) Uani 1 1 d . . .
H2 H 0.1855 0.0478 0.3739 0.051 Uiso 1 1 calc R . .
C3 C 0.2837(3) 0.2170(4) 0.38633(16) 0.0480(10) Uani 1 1 d . . .
H3A H 0.2284 0.2152 0.4001 0.058 Uiso 1 1 calc R . .
H3B H 0.2778 0.2647 0.3668 0.058 Uiso 1 1 calc R . .
C4 C 0.3700(3) 0.2341(3) 0.41692(14) 0.0411(9) Uani 1 1 d . . .
C5 C 0.3637(4) 0.2473(4) 0.45735(17) 0.0535(12) Uani 1 1 d . . .
H5 H 0.3053 0.2535 0.4659 0.064 Uiso 1 1 calc R . .
C6 C 0.4406(5) 0.2516(4) 0.48561(18) 0.0652(16) Uani 1 1 d . . .
H6 H 0.4341 0.2598 0.5129 0.078 Uiso 1 1 calc R . .
C7 C 0.5296(4) 0.2435(4) 0.47313(14) 0.0530(12) Uani 1 1 d . . .
H7 H 0.5822 0.2459 0.4921 0.064 Uiso 1 1 calc R . .
C8 C 0.5385(3) 0.2318(3) 0.43165(14) 0.0423(9) Uani 1 1 d . . .
C9 C 0.4593(3) 0.2343(3) 0.40306(12) 0.0387(8) Uani 1 1 d . . .
C10 C 0.6364(5) 0.1323(4) 0.40023(19) 0.0622(15) Uani 1 1 d . . .
H10A H 0.6177 0.0875 0.4183 0.093 Uiso 1 1 calc R . .
H10B H 0.6998 0.1235 0.3958 0.093 Uiso 1 1 calc R . .
H10C H 0.5972 0.1273 0.3749 0.093 Uiso 1 1 calc R . .
C11 C 0.7064(4) 0.2457(5) 0.4478(2) 0.0645(15) Uani 1 1 d . . .
H11A H 0.6984 0.3053 0.4578 0.097 Uiso 1 1 calc R . .
H11B H 0.7630 0.2438 0.4355 0.097 Uiso 1 1 calc R . .
H11C H 0.7095 0.2045 0.4699 0.097 Uiso 1 1 calc R . .
C12 C 0.4672(4) 0.4410(3) 0.31562(15) 0.0447(10) Uani 1 1 d . . .
C13 C 0.3804(4) 0.4167(4) 0.29813(18) 0.0518(11) Uani 1 1 d . . .
H13 H 0.3554 0.3605 0.3031 0.062 Uiso 1 1 calc R . .
C14 C 0.3289(4) 0.4756(4) 0.2728(2) 0.0592(14) Uani 1 1 d . . .
H14 H 0.2707 0.4579 0.2599 0.071 Uiso 1 1 calc R . .
C15 C 0.3652(4) 0.5619(4) 0.2670(2) 0.0585(14) Uani 1 1 d . . .
H15 H 0.3320 0.6016 0.2499 0.070 Uiso 1 1 calc R . .
C16 C 0.4538(5) 0.5880(4) 0.2877(2) 0.0613(14) Uani 1 1 d . . .
H16 H 0.4772 0.6461 0.2854 0.074 Uiso 1 1 calc R . .
C17 C 0.5042(4) 0.5273(4) 0.31096(18) 0.0549(12) Uani 1 1 d . . .
H17 H 0.5630 0.5434 0.3237 0.066 Uiso 1 1 calc R . .
C18 C 0.6413(3) 0.3505(3) 0.31724(14) 0.0407(9) Uani 1 1 d . . .
C19 C 0.6388(4) 0.3822(4) 0.27760(16) 0.0541(12) Uani 1 1 d . . .
H19 H 0.5886 0.4149 0.2663 0.065 Uiso 1 1 calc R . .
C20 C 0.7110(5) 0.3645(5) 0.25576(19) 0.0637(15) Uani 1 1 d . . .
H20 H 0.7084 0.3821 0.2289 0.076 Uiso 1 1 calc R . .
C21 C 0.7910(4) 0.3188(5) 0.2744(2) 0.0652(16) Uani 1 1 d . . .
H21 H 0.8411 0.3085 0.2601 0.078 Uiso 1 1 calc R . .
C22 C 0.7924(4) 0.2919(5) 0.3116(2) 0.0651(15) Uani 1 1 d . . .
H22 H 0.8443 0.2624 0.3236 0.078 Uiso 1 1 calc R . .
C23 C 0.7189(4) 0.3058(4) 0.33382(17) 0.0509(11) Uani 1 1 d . . .
H23 H 0.7218 0.2850 0.3601 0.061 Uiso 1 1 calc R . .
C24 C 0.5765(4) 0.4241(3) 0.39132(14) 0.0438(9) Uani 1 1 d . . .
C25 C 0.6685(4) 0.4532(4) 0.40261(19) 0.0582(14) Uani 1 1 d . . .
H25 H 0.7153 0.4346 0.3878 0.070 Uiso 1 1 calc R . .
C26 C 0.6896(5) 0.5099(4) 0.4360(2) 0.0717(18) Uani 1 1 d . . .
H26 H 0.7505 0.5309 0.4428 0.086 Uiso 1 1 calc R . .
C27 C 0.6227(6) 0.5355(4) 0.45887(18) 0.0702(18) Uani 1 1 d . . .
H27 H 0.6386 0.5704 0.4822 0.084 Uiso 1 1 calc R . .
C28 C 0.5264(5) 0.5082(4) 0.44690(18) 0.0647(15) Uani 1 1 d . . .
H28 H 0.4785 0.5284 0.4607 0.078 Uiso 1 1 calc R . .
C29 C 0.5105(4) 0.4519(4) 0.41462(16) 0.0532(12) Uani 1 1 d . . .
H29 H 0.4499 0.4302 0.4076 0.064 Uiso 1 1 calc R . .
C30 C 0.1160(3) -0.0346(3) 0.25051(13) 0.0385(8) Uani 1 1 d . . .
H30 H 0.1035 0.0187 0.2634 0.046 Uiso 1 1 calc R . .
C31 C 0.1249(3) -0.1336(4) 0.20422(13) 0.0439(10) Uani 1 1 d . . .
H31 H 0.1221 -0.1637 0.1794 0.053 Uiso 1 1 calc R . .
C32 C 0.2057(4) -0.2537(3) 0.24788(16) 0.0491(11) Uani 1 1 d . . .
H32A H 0.2714 -0.2442 0.2569 0.059 Uiso 1 1 calc R . .
H32B H 0.1998 -0.2900 0.2232 0.059 Uiso 1 1 calc R . .
C33 C 0.1605(4) -0.3016(3) 0.27957(18) 0.0518(12) Uani 1 1 d . . .
C34 C 0.1214(5) -0.3861(4) 0.2724(2) 0.072(2) Uani 1 1 d . . .
H34 H 0.1289 -0.4169 0.2485 0.087 Uiso 1 1 calc R . .
C35 C 0.0707(6) -0.4255(5) 0.3007(3) 0.087(3) Uani 1 1 d . . .
H35 H 0.0481 -0.4843 0.2965 0.104 Uiso 1 1 calc R . .
C36 C 0.0541(5) -0.3796(5) 0.3341(3) 0.086(3) Uani 1 1 d . . .
H36 H 0.0167 -0.4063 0.3517 0.103 Uiso 1 1 calc R . .
C37 C 0.0924(4) -0.2900(4) 0.3437(2) 0.0601(15) Uani 1 1 d . . .
C38 C 0.0252(6) -0.1582(6) 0.3696(2) 0.085(2) Uani 1 1 d . . .
H38A H 0.0525 -0.1234 0.3498 0.128 Uiso 1 1 calc R . .
H38B H 0.0263 -0.1234 0.3942 0.128 Uiso 1 1 calc R . .
H38C H -0.0379 -0.1743 0.3595 0.128 Uiso 1 1 calc R . .
C39 C 0.0384(7) -0.2925(7) 0.4097(3) 0.098(3) Uani 1 1 d . . .
H39A H -0.0258 -0.2776 0.4093 0.147 Uiso 1 1 calc R . .
H39B H 0.0713 -0.2771 0.4357 0.147 Uiso 1 1 calc R . .
H39C H 0.0428 -0.3557 0.4046 0.147 Uiso 1 1 calc R . .
C40 C 0.1500(4) -0.2566(3) 0.31549(16) 0.0471(10) Uani 1 1 d . . .
C41 C 0.2812(4) -0.3096(3) 0.39991(17) 0.0502(12) Uani 1 1 d . . .
C42 C 0.2853(4) -0.3820(3) 0.37448(17) 0.0542(12) Uani 1 1 d . . .
H42 H 0.2985 -0.3742 0.3480 0.065 Uiso 1 1 calc R . .
C43 C 0.2692(5) -0.4688(4) 0.3891(2) 0.0628(15) Uani 1 1 d . . .
H43 H 0.2683 -0.5179 0.3715 0.075 Uiso 1 1 calc R . .
C44 C 0.2552(6) -0.4821(5) 0.4276(3) 0.088(3) Uani 1 1 d . . .
H44 H 0.2452 -0.5398 0.4367 0.106 Uiso 1 1 calc R . .
C45 C 0.2556(6) -0.4096(5) 0.4535(2) 0.077(2) Uani 1 1 d . . .
H45 H 0.2462 -0.4189 0.4803 0.092 Uiso 1 1 calc R . .
C46 C 0.2700(5) -0.3216(4) 0.44048(16) 0.0601(14) Uani 1 1 d . . .
H46 H 0.2720 -0.2730 0.4584 0.072 Uiso 1 1 calc R . .
C47 C 0.3176(4) -0.1165(4) 0.42195(15) 0.0498(11) Uani 1 1 d . . .
C48 C 0.3978(4) -0.0657(4) 0.43236(18) 0.0567(13) Uani 1 1 d . . .
H48 H 0.4500 -0.0773 0.4196 0.068 Uiso 1 1 calc R . .
C49 C 0.4026(5) 0.0040(5) 0.4623(2) 0.0686(16) Uani 1 1 d . . .
H49 H 0.4565 0.0386 0.4691 0.082 Uiso 1 1 calc R . .
C50 C 0.3241(6) 0.0177(5) 0.48046(19) 0.076(2) Uani 1 1 d . . .
H50 H 0.3250 0.0630 0.5000 0.091 Uiso 1 1 calc R . .
C51 C 0.2460(7) -0.0320(6) 0.4711(2) 0.086(2) Uani 1 1 d . . .
H51 H 0.1948 -0.0208 0.4846 0.103 Uiso 1 1 calc R . .
C52 C 0.2397(5) -0.0990(5) 0.4421(2) 0.0648(15) Uani 1 1 d . . .
H52 H 0.1847 -0.1324 0.4358 0.078 Uiso 1 1 calc R . .
C53 C 0.4232(4) -0.2135(3) 0.36810(15) 0.0469(10) Uani 1 1 d . . .
C54 C 0.4548(4) -0.1745(4) 0.33408(15) 0.0488(10) Uani 1 1 d . . .
H54 H 0.4135 -0.1437 0.3160 0.059 Uiso 1 1 calc R . .
C55 C 0.5454(4) -0.1809(5) 0.3270(2) 0.0651(15) Uani 1 1 d . . .
H55 H 0.5626 -0.1601 0.3027 0.078 Uiso 1 1 calc R . .
C56 C 0.6104(5) -0.2164(6) 0.3540(3) 0.083(2) Uani 1 1 d . . .
H56 H 0.6733 -0.2107 0.3510 0.100 Uiso 1 1 calc R . .
C57 C 0.5800(5) -0.2625(5) 0.3870(2) 0.077(2) Uani 1 1 d . . .
H57 H 0.6213 -0.2958 0.4040 0.092 Uiso 1 1 calc R . .
C58 C 0.4909(5) -0.2576(5) 0.3933(2) 0.0752(19) Uani 1 1 d . . .
H58 H 0.4728 -0.2853 0.4161 0.090 Uiso 1 1 calc R . .
C59 C 0.2173(3) 0.1066(3) 0.16235(13) 0.0409(9) Uani 1 1 d . . .
H59 H 0.2502 0.0543 0.1672 0.049 Uiso 1 1 calc R . .
C60 C 0.1858(4) 0.2445(4) 0.15195(15) 0.0477(10) Uani 1 1 d . . .
H60 H 0.1909 0.3059 0.1478 0.057 Uiso 1 1 calc R . .
C61 C 0.0104(4) 0.2275(4) 0.15174(16) 0.0488(11) Uani 1 1 d . . .
H61A H 0.0081 0.2917 0.1476 0.059 Uiso 1 1 calc R . .
H61B H -0.0131 0.2149 0.1772 0.059 Uiso 1 1 calc R . .
C62 C -0.0499(4) 0.1802(4) 0.11820(16) 0.0508(11) Uani 1 1 d . . .
C63 C -0.0972(4) 0.2308(5) 0.0871(2) 0.0621(16) Uani 1 1 d . . .
H63 H -0.0972 0.2932 0.0885 0.075 Uiso 1 1 calc R . .
C64 C -0.1436(4) 0.1840(6) 0.0542(2) 0.075(2) Uani 1 1 d . . .
H64 H -0.1810 0.2148 0.0346 0.090 Uiso 1 1 calc R . .
C65 C -0.1355(4) 0.0934(7) 0.05017(19) 0.080(2) Uani 1 1 d . . .
H65 H -0.1621 0.0653 0.0263 0.096 Uiso 1 1 calc R . .
C66 C -0.0882(4) 0.0400(4) 0.08074(17) 0.0522(12) Uani 1 1 d . . .
C67 C -0.0490(3) 0.0865(4) 0.11657(13) 0.0463(11) Uani 1 1 d . . .
C68 C 0.0195(6) -0.0836(6) 0.0749(3) 0.088(3) Uani 1 1 d . . .
H68A H 0.0372 -0.0693 0.0488 0.132 Uiso 1 1 calc R . .
H68B H 0.0221 -0.1473 0.0786 0.132 Uiso 1 1 calc R . .
H68C H 0.0615 -0.0537 0.0956 0.132 Uiso 1 1 calc R . .
C69 C -0.1383(6) -0.1000(7) 0.0469(2) 0.092(3) Uani 1 1 d . . .
H69A H -0.1984 -0.0734 0.0447 0.137 Uiso 1 1 calc R . .
H69B H -0.1441 -0.1619 0.0540 0.137 Uiso 1 1 calc R . .
H69C H -0.1135 -0.0959 0.0215 0.137 Uiso 1 1 calc R . .
C70 C -0.0992(4) -0.1648(4) 0.18682(19) 0.0534(12) Uani 1 1 d . . .
C71 C -0.0805(5) -0.2254(5) 0.1581(2) 0.0695(18) Uani 1 1 d . . .
H71 H -0.0845 -0.2059 0.1315 0.083 Uiso 1 1 calc R . .
C72 C -0.0559(5) -0.3142(5) 0.1650(4) 0.101(4) Uani 1 1 d . . .
H72 H -0.0408 -0.3530 0.1447 0.121 Uiso 1 1 calc R . .
C73 C -0.0560(6) -0.3399(5) 0.2064(3) 0.084(2) Uani 1 1 d . . .
H73 H -0.0452 -0.3994 0.2131 0.101 Uiso 1 1 calc R . .
C74 C -0.0717(5) -0.2796(5) 0.2369(3) 0.078(2) Uani 1 1 d . . .
H74 H -0.0663 -0.2960 0.2640 0.094 Uiso 1 1 calc R . .
C75 C -0.0956(4) -0.1944(4) 0.2252(2) 0.0599(14) Uani 1 1 d . . .
H75 H -0.1102 -0.1544 0.2450 0.072 Uiso 1 1 calc R . .
C76 C -0.1615(3) -0.0024(3) 0.22059(14) 0.0413(9) Uani 1 1 d . . .
C77 C -0.2454(4) -0.0297(4) 0.23291(16) 0.0506(11) Uani 1 1 d . . .
H77 H -0.2862 -0.0659 0.2157 0.061 Uiso 1 1 calc R . .
C78 C -0.2698(4) -0.0047(5) 0.2701(2) 0.0618(14) Uani 1 1 d . . .
H78 H -0.3267 -0.0235 0.2777 0.074 Uiso 1 1 calc R . .
C79 C -0.2106(5) 0.0476(5) 0.2957(2) 0.0693(17) Uani 1 1 d . . .
H79 H -0.2264 0.0631 0.3211 0.083 Uiso 1 1 calc R . .
C80 C -0.1257(4) 0.0785(5) 0.2841(2) 0.0729(19) Uani 1 1 d . . .
H80 H -0.0854 0.1148 0.3015 0.088 Uiso 1 1 calc R . .
C81 C -0.1026(4) 0.0536(4) 0.24570(16) 0.0490(11) Uani 1 1 d . . .
H81 H -0.0474 0.0750 0.2372 0.059 Uiso 1 1 calc R . .
C82 C -0.2296(3) -0.0521(4) 0.13808(17) 0.0520(11) Uani 1 1 d . . .
C83 C -0.2671(4) 0.0297(4) 0.12687(18) 0.0554(13) Uani 1 1 d . . .
H83 H -0.2370 0.0831 0.1362 0.067 Uiso 1 1 calc R . .
C84 C -0.3519(4) 0.0307(5) 0.1009(2) 0.0658(16) Uani 1 1 d . . .
H84 H -0.3770 0.0849 0.0922 0.079 Uiso 1 1 calc R . .
C85 C -0.3959(4) -0.0476(6) 0.0890(2) 0.0708(18) Uani 1 1 d . . .
H85 H -0.4521 -0.0464 0.0723 0.085 Uiso 1 1 calc R . .
C86 C -0.3609(5) -0.1281(6) 0.1005(2) 0.080(2) Uani 1 1 d . . .
H86 H -0.3915 -0.1814 0.0914 0.096 Uiso 1 1 calc R . .
C87 C -0.2775(4) -0.1291(5) 0.1265(2) 0.0674(17) Uani 1 1 d . . .
H87 H -0.2545 -0.1836 0.1360 0.081 Uiso 1 1 calc R . .
C88 C 0.5463(4) 0.1772(3) 0.26247(14) 0.0447(10) Uani 1 1 d . . .
H88 H 0.6010 0.1576 0.2768 0.054 Uiso 1 1 calc R . .
C89 C 0.4104(3) 0.2270(3) 0.24640(12) 0.0398(9) Uani 1 1 d . . .
H89 H 0.3514 0.2486 0.2484 0.048 Uiso 1 1 calc R . .
C90 C 0.5894(4) 0.1552(4) 0.19098(15) 0.0504(11) Uani 1 1 d . . .
H90A H 0.6489 0.1351 0.2036 0.061 Uiso 1 1 calc R . .
H90B H 0.5600 0.1067 0.1740 0.061 Uiso 1 1 calc R . .
C91 C 0.6033(4) 0.2352(4) 0.16599(17) 0.0541(13) Uani 1 1 d . . .
C92 C 0.6937(4) 0.2625(4) 0.16064(18) 0.0597(14) Uani 1 1 d . . .
H92 H 0.7441 0.2285 0.1706 0.072 Uiso 1 1 calc R . .
C93 C 0.7075(5) 0.3434(5) 0.1396(2) 0.0730(19) Uani 1 1 d . . .
H93 H 0.7671 0.3618 0.1351 0.088 Uiso 1 1 calc R . .
C94 C 0.6305(6) 0.3956(5) 0.1257(2) 0.077(2) Uani 1 1 d . . .
H94 H 0.6398 0.4498 0.1131 0.093 Uiso 1 1 calc R . .
C95 C 0.5392(5) 0.3659(4) 0.13087(16) 0.0572(13) Uani 1 1 d . . .
C96 C 0.5278(4) 0.2821(3) 0.14853(15) 0.0473(10) Uani 1 1 d . . .
C97 C 0.4138(7) 0.4524(5) 0.1507(3) 0.089(2) Uani 1 1 d . . .
H97A H 0.3882 0.4034 0.1646 0.133 Uiso 1 1 calc R . .
H97B H 0.3647 0.4906 0.1401 0.133 Uiso 1 1 calc R . .
H97C H 0.4577 0.4862 0.1692 0.133 Uiso 1 1 calc R . .
C98 C 0.4819(7) 0.4902(6) 0.0897(3) 0.097(3) Uani 1 1 d . . .
H98A H 0.5390 0.5205 0.1003 0.146 Uiso 1 1 calc R . .
H98B H 0.4323 0.5320 0.0879 0.146 Uiso 1 1 calc R . .
H98C H 0.4877 0.4660 0.0633 0.146 Uiso 1 1 calc R . .
C99 C 0.3693(3) 0.1039(4) 0.06612(14) 0.0442(10) Uani 1 1 d . . .
C100 C 0.3661(4) 0.0375(4) 0.09591(15) 0.0474(10) Uani 1 1 d . . .
H100 H 0.3712 0.0538 0.1232 0.057 Uiso 1 1 calc R . .
C101 C 0.3549(4) -0.0546(4) 0.08376(16) 0.0553(12) Uani 1 1 d . . .
H101 H 0.3510 -0.0989 0.1030 0.066 Uiso 1 1 calc R . .
C102 C 0.3499(5) -0.0765(4) 0.0445(2) 0.0658(16) Uani 1 1 d . . .
H102 H 0.3429 -0.1367 0.0368 0.079 Uiso 1 1 calc R . .
C103 C 0.3551(5) -0.0109(5) 0.01417(19) 0.0650(16) Uani 1 1 d . . .
H103 H 0.3494 -0.0276 -0.0131 0.078 Uiso 1 1 calc R . .
C104 C 0.3686(4) 0.0771(4) 0.02581(16) 0.0538(12) Uani 1 1 d . . .
H104 H 0.3776 0.1199 0.0065 0.065 Uiso 1 1 calc R . .
C105 C 0.2563(4) 0.2604(4) 0.06518(17) 0.0537(12) Uani 1 1 d . . .
C106 C 0.2402(6) 0.3530(5) 0.0683(3) 0.082(2) Uani 1 1 d . . .
H106 H 0.2887 0.3924 0.0780 0.099 Uiso 1 1 calc R . .
C107 C 0.1511(6) 0.3857(6) 0.0567(2) 0.080(2) Uani 1 1 d . . .
H107 H 0.1403 0.4469 0.0579 0.096 Uiso 1 1 calc R . .
C108 C 0.0800(7) 0.3254(6) 0.0437(3) 0.088(2) Uani 1 1 d . . .
H108 H 0.0210 0.3466 0.0354 0.106 Uiso 1 1 calc R . .
C109 C 0.0947(6) 0.2314(6) 0.0427(2) 0.078(2) Uani 1 1 d . . .
H109 H 0.0453 0.1909 0.0359 0.094 Uiso 1 1 calc R . .
C110 C 0.1838(4) 0.2016(5) 0.05204(17) 0.0620(14) Uani 1 1 d . . .
H110 H 0.1952 0.1408 0.0494 0.074 Uiso 1 1 calc R . .
C111 C 0.4451(4) 0.2706(4) 0.04711(14) 0.0489(11) Uani 1 1 d . . .
C112 C 0.4082(5) 0.3157(5) 0.0129(2) 0.0717(19) Uani 1 1 d . . .
H112 H 0.3443 0.3233 0.0082 0.086 Uiso 1 1 calc R . .
C113 C 0.4663(7) 0.3505(6) -0.0149(3) 0.095(3) Uani 1 1 d . . .
H113 H 0.4410 0.3835 -0.0369 0.114 Uiso 1 1 calc R . .
C114 C 0.5591(5) 0.3352(6) -0.0094(2) 0.085(2) Uani 1 1 d . . .
H114 H 0.5968 0.3562 -0.0282 0.102 Uiso 1 1 calc R . .
C115 C 0.5996(6) 0.2870(5) 0.0250(2) 0.0734(18) Uani 1 1 d . . .
H115 H 0.6628 0.2755 0.0289 0.088 Uiso 1 1 calc R . .
C116 C 0.5402(4) 0.2580(3) 0.05253(15) 0.0473(11) Uani 1 1 d . . .
H116 H 0.5656 0.2289 0.0756 0.057 Uiso 1 1 calc R . .
S1 S 0.41953(10) 0.94843(10) 0.22300(5) 0.0534(3) Uiso 1 1 d . . .
S2 S 0.14823(10) 0.24397(10) 0.26429(5) 0.0551(3) Uiso 1 1 d . . .
S3 S -0.00176(13) 0.13807(12) 0.40449(6) 0.0687(4) Uiso 1 1 d . . .
S4 S 0.15595(14) -0.34186(14) 0.11728(6) 0.0751(4) Uiso 1 1 d . . .
O101 O 0.4945(3) 0.9712(3) 0.25423(15) 0.0694(11) Uiso 1 1 d . . .
O102 O 0.4115(3) 1.0079(3) 0.19014(15) 0.0705(12) Uiso 1 1 d . . .
O103 O 0.3356(4) 0.9279(4) 0.23886(16) 0.0759(13) Uiso 1 1 d . . .
C191 C 0.4519(5) 0.8447(5) 0.2012(2) 0.0696(16) Uiso 1 1 d . . .
F101 F 0.4583(3) 0.7793(3) 0.22853(14) 0.0817(11) Uiso 1 1 d . . .
F102 F 0.4008(7) 0.8146(6) 0.1723(3) 0.072(2) Uiso 0.50 1 d P . .
F112 F 0.3496(7) 0.8123(6) 0.1767(3) 0.081(2) Uiso 0.50 1 d P . .
F103 F 0.5306(4) 0.8527(4) 0.18679(16) 0.0961(14) Uiso 1 1 d . . .
O201 O 0.0774(3) 0.1826(3) 0.24640(14) 0.0637(10) Uiso 1 1 d . . .
O202 O 0.1763(3) 0.3107(3) 0.23714(15) 0.0700(11) Uiso 1 1 d . . .
O203 O 0.2248(4) 0.2041(3) 0.28845(16) 0.0748(12) Uiso 1 1 d . . .
C201 C 0.0923(4) 0.3064(4) 0.3010(2) 0.0605(13) Uiso 1 1 d . . .
F201 F 0.0470(7) 0.2569(6) 0.3232(3) 0.073(2) Uiso 0.50 1 d P . .
F202 F 0.0322(6) 0.3611(6) 0.2800(3) 0.070(2) Uiso 0.50 1 d P . .
F203 F 0.1503(6) 0.3576(6) 0.3252(3) 0.061(2) Uiso 0.50 1 d P . .
F211 F 0.0105(6) 0.3380(6) 0.2884(3) 0.069(2) Uiso 0.50 1 d P . .
F212 F 0.0793(6) 0.2520(6) 0.3331(3) 0.064(2) Uiso 0.50 1 d P . .
F213 F 0.1487(7) 0.3775(7) 0.3153(3) 0.070(3) Uiso 0.50 1 d P . .
O301 O -0.0707(7) 0.2034(7) 0.3957(3) 0.068(2) Uiso 0.50 1 d P . .
O302 O 0.0845(9) 0.1724(9) 0.4249(4) 0.081(3) Uiso 0.50 1 d P . .
O303 O 0.0104(10) 0.0699(10) 0.3721(5) 0.088(4) Uiso 0.50 1 d P . .
O311 O 0.0608(10) 0.2044(10) 0.4262(4) 0.087(4) Uiso 0.50 1 d P . .
O312 O 0.0409(10) 0.0772(9) 0.3821(4) 0.085(4) Uiso 0.50 1 d P . .
O313 O -0.0855(7) 0.1744(7) 0.3834(3) 0.060(2) Uiso 0.50 1 d P . .
C301 C -0.0496(6) 0.0703(6) 0.4435(3) 0.081(2) Uiso 1 1 d . . .
F301 F 0.0143(4) 0.0107(4) 0.45736(17) 0.0968(14) Uiso 1 1 d . . .
F302 F -0.1232(4) 0.0271(4) 0.42816(17) 0.1014(15) Uiso 1 1 d . . .
F303 F -0.0679(4) 0.1225(4) 0.47325(16) 0.0940(14) Uiso 1 1 d . . .
O401 O 0.2042(4) -0.3909(4) 0.1508(2) 0.0954(17) Uiso 1 1 d . . .
O402 O 0.1407(4) -0.2523(4) 0.12813(19) 0.0910(16) Uiso 1 1 d . . .
O403 O 0.0802(4) -0.3899(4) 0.09570(19) 0.0918(16) Uiso 1 1 d . . .
C401 C 0.2384(6) -0.3307(6) 0.0833(3) 0.083(2) Uiso 1 1 d . . .
F401 F 0.3162(3) -0.2877(3) 0.09764(15) 0.0871(12) Uiso 1 1 d . . .
F402 F 0.2070(4) -0.2888(4) 0.04917(18) 0.1034(15) Uiso 1 1 d . . .
F403 F 0.2660(4) -0.4122(4) 0.07017(17) 0.0987(15) Uiso 1 1 d . . .
C501 C -0.1347(6) 0.5556(6) 0.0641(3) 0.085(2) Uiso 1 1 d . . .
Cl1 Cl -0.18128(18) 0.46007(17) 0.03824(8) 0.0968(6) Uiso 1 1 d . . .
Cl2 Cl -0.22617(18) 0.62598(17) 0.07422(8) 0.0967(6) Uiso 1 1 d . . .
O503 O -0.0661(4) 0.4466(4) 0.15605(19) 0.0875(15) Uiso 1 1 d . . .
C503 C -0.0906(6) 0.4286(6) 0.1954(3) 0.086(2) Uiso 1 1 d . . .
O502 O 0.1276(5) -0.5460(4) 0.1752(2) 0.0945(17) Uiso 1 1 d . . .
C502 C 0.1142(7) -0.5586(7) 0.1376(3) 0.097(3) Uiso 1 1 d . . .
O54 O -0.0436(9) 0.4348(8) 0.3881(4) 0.090(3) Uiso 0.50 1 d P . .
O54' O -0.0861(9) 0.3751(9) 0.4144(4) 0.097(4) Uiso 0.50 1 d P . .
O514 O 0.7002(10) 0.6589(10) 0.2627(4) 0.106(4) Uiso 0.50 1 d P . .
C514 C 0.6626(12) 0.6059(12) 0.2274(6) 0.084(4) Uiso 0.50 1 d P . .
O504 O 0.6797(9) 0.5926(9) 0.1879(4) 0.098(4) Uiso 0.50 1 d P . .
C504 C 0.6422(12) 0.6505(12) 0.1650(5) 0.082(4) Uiso 0.50 1 d P . .
O505 O 0.1397(5) 0.3338(5) 0.4880(2) 0.112(2) Uiso 1 1 d . . .
O506 O 0.7917(5) 0.5946(5) 0.3394(2) 0.116(2) Uiso 1 1 d . . .
O507 O 0.1882(5) 0.1852(5) 0.5503(2) 0.111(2) Uiso 1 1 d . . .
O508 O 0.9382(6) 0.3914(6) 0.4857(3) 0.128(3) Uiso 1 1 d . . .

loop_
_atom_site_aniso_label
_atom_site_aniso_U_11
_atom_site_aniso_U_22
_atom_site_aniso_U_33
_atom_site_aniso_U_23
_atom_site_aniso_U_13
_atom_site_aniso_U_12
Pd1 0.04362(17) 0.03817(16) 0.02514(17) -0.00011(10) 0.00240(12) 0.00218(12)
Pd2 0.04302(17) 0.03997(17) 0.03230(19) 0.00496(11) -0.00162(12) 0.00000(12)
Pd3 0.03951(17) 0.04402(18) 0.02990(18) 0.00290(11) -0.00117(12) 0.00626(12)
Pd4 0.0516(2) 0.04332(18) 0.02721(18) 0.00292(11) 0.00542(13) -0.00275(14)
P1 0.0456(6) 0.0366(5) 0.0311(6) -0.0004(4) 0.0022(4) -0.0005(4)
P2 0.0506(6) 0.0468(6) 0.0307(6) 0.0066(4) -0.0028(4) 0.0005(5)
P3 0.0397(5) 0.0470(6) 0.0376(6) 0.0017(4) -0.0053(4) 0.0036(4)
P4 0.0574(7) 0.0520(7) 0.0251(6) 0.0070(4) 0.0035(5) -0.0024(5)
N1 0.0427(18) 0.0373(17) 0.0352(19) -0.0013(13) 0.0032(14) -0.0098(14)
N2 0.0399(17) 0.0421(18) 0.0281(18) -0.0029(12) 0.0016(13) -0.0003(14)
N3 0.049(2) 0.0351(17) 0.040(2) 0.0007(13) -0.0012(15) -0.0047(15)
N4 0.052(2) 0.048(2) 0.041(2) -0.0018(16) 0.0003(17) 0.0046(17)
N5 0.0417(18) 0.0455(19) 0.0294(19) 0.0054(13) -0.0002(14) 0.0124(15)
N6 0.0418(18) 0.0378(18) 0.039(2) -0.0023(13) 0.0004(14) 0.0031(14)
N7 0.0366(16) 0.0343(16) 0.0302(18) 0.0065(12) -0.0066(12) 0.0050(12)
N8 0.063(3) 0.085(4) 0.064(4) 0.012(3) 0.012(3) -0.001(3)
N9 0.050(2) 0.0431(19) 0.0301(19) -0.0045(13) 0.0050(15) 0.0012(15)
N10 0.0339(16) 0.0334(16) 0.046(2) 0.0038(13) 0.0037(14) -0.0013(13)
N11 0.051(2) 0.0367(18) 0.043(2) 0.0073(14) 0.0104(16) 0.0106(15)
N12 0.0413(19) 0.048(2) 0.039(2) 0.0042(15) 0.0089(15) -0.0051(15)
N13 0.064(3) 0.094(4) 0.034(3) -0.010(2) -0.011(2) 0.005(3)
N14 0.058(2) 0.044(2) 0.028(2) 0.0042(13) 0.0023(16) 0.0016(17)
N15 0.0448(19) 0.0457(19) 0.0285(19) -0.0063(13) 0.0039(14) 0.0013(15)
N16 0.083(4) 0.052(3) 0.055(3) 0.007(2) 0.012(3) -0.002(2)
C1 0.048(2) 0.044(2) 0.0214(19) 0.0018(13) -0.0006(15) 0.0061(17)
C2 0.042(2) 0.047(2) 0.037(2) 0.0019(16) 0.0059(17) 0.0012(17)
C3 0.041(2) 0.061(3) 0.042(3) -0.006(2) 0.0031(18) 0.008(2)
C4 0.051(2) 0.038(2) 0.035(2) -0.0057(15) 0.0072(18) 0.0038(17)
C5 0.059(3) 0.057(3) 0.046(3) -0.013(2) 0.014(2) 0.015(2)
C6 0.090(4) 0.067(4) 0.040(3) -0.019(2) 0.017(3) 0.001(3)
C7 0.075(3) 0.060(3) 0.020(2) -0.0053(17) -0.009(2) 0.005(2)
C8 0.051(2) 0.038(2) 0.036(2) 0.0010(15) -0.0025(18) 0.0016(17)
C9 0.055(2) 0.042(2) 0.0197(19) -0.0025(13) 0.0050(16) -0.0005(17)
C10 0.072(4) 0.064(3) 0.049(3) 0.003(2) -0.007(3) 0.018(3)
C11 0.054(3) 0.077(4) 0.062(4) 0.022(3) 0.004(3) 0.005(3)
C12 0.054(3) 0.039(2) 0.043(3) -0.0021(16) 0.0089(19) 0.0130(18)
C13 0.057(3) 0.043(2) 0.055(3) 0.000(2) 0.004(2) 0.005(2)
C14 0.056(3) 0.052(3) 0.068(4) 0.003(2) -0.004(3) 0.013(2)
C15 0.058(3) 0.040(2) 0.077(4) 0.006(2) 0.000(3) 0.009(2)
C16 0.072(4) 0.044(3) 0.069(4) 0.017(2) 0.011(3) 0.002(2)
C17 0.058(3) 0.047(3) 0.062(3) 0.015(2) 0.017(2) 0.001(2)
C18 0.045(2) 0.040(2) 0.035(2) -0.0028(15) -0.0006(17) -0.0007(17)
C19 0.060(3) 0.062(3) 0.041(3) 0.003(2) 0.007(2) 0.003(2)
C20 0.073(4) 0.071(4) 0.048(3) -0.006(3) 0.017(3) -0.004(3)
C21 0.054(3) 0.087(4) 0.058(4) -0.009(3) 0.020(3) 0.004(3)
C22 0.045(3) 0.077(4) 0.075(4) -0.003(3) 0.011(3) 0.008(3)
C23 0.056(3) 0.054(3) 0.042(3) 0.0039(19) 0.001(2) 0.007(2)
C24 0.050(2) 0.046(2) 0.036(2) -0.0043(16) 0.0070(18) 0.0011(18)
C25 0.054(3) 0.055(3) 0.065(4) -0.021(2) 0.005(2) 0.005(2)
C26 0.076(4) 0.055(3) 0.080(5) -0.024(3) -0.004(3) -0.007(3)
C27 0.117(6) 0.059(3) 0.032(3) -0.008(2) -0.005(3) 0.018(3)
C28 0.090(4) 0.066(4) 0.038(3) -0.011(2) 0.010(3) 0.001(3)
C29 0.061(3) 0.056(3) 0.044(3) -0.006(2) 0.013(2) -0.004(2)
C30 0.047(2) 0.0334(18) 0.033(2) -0.0013(14) -0.0026(16) -0.0008(16)
C31 0.045(2) 0.063(3) 0.022(2) -0.0005(16) -0.0038(16) 0.0076(19)
C32 0.047(2) 0.046(2) 0.051(3) -0.0092(19) -0.010(2) 0.0162(19)
C33 0.049(3) 0.046(2) 0.058(3) 0.012(2) -0.011(2) 0.010(2)
C34 0.081(4) 0.042(3) 0.086(5) -0.010(3) -0.026(4) 0.013(3)
C35 0.086(5) 0.045(3) 0.114(7) 0.035(4) -0.050(5) -0.020(3)
C36 0.057(3) 0.055(4) 0.137(8) 0.045(4) -0.026(4) -0.014(3)
C37 0.043(3) 0.065(3) 0.071(4) 0.028(3) 0.003(2) -0.004(2)
C38 0.077(4) 0.114(6) 0.075(5) 0.035(4) 0.037(4) 0.031(4)
C39 0.114(7) 0.121(7) 0.062(5) 0.027(4) 0.022(5) -0.007(6)
C40 0.049(2) 0.040(2) 0.049(3) 0.0018(18) -0.010(2) -0.0040(18)
C41 0.049(2) 0.047(2) 0.052(3) 0.021(2) -0.004(2) 0.000(2)
C42 0.073(3) 0.043(2) 0.045(3) 0.0096(19) 0.001(2) 0.010(2)
C43 0.076(4) 0.052(3) 0.057(4) -0.006(2) -0.011(3) 0.012(3)
C44 0.099(6) 0.067(4) 0.089(6) 0.033(4) -0.026(4) -0.024(4)
C45 0.115(6) 0.076(4) 0.038(3) 0.017(3) -0.003(3) -0.010(4)
C46 0.093(4) 0.060(3) 0.025(3) 0.0016(19) -0.009(2) 0.013(3)
C47 0.059(3) 0.059(3) 0.029(2) 0.0117(18) -0.0031(19) 0.004(2)
C48 0.063(3) 0.060(3) 0.045(3) 0.000(2) -0.003(2) 0.002(2)
C49 0.074(4) 0.069(4) 0.059(4) -0.001(3) -0.009(3) 0.003(3)
C50 0.121(6) 0.073(4) 0.035(3) -0.001(2) 0.014(3) 0.017(4)
C51 0.117(7) 0.094(6) 0.053(4) -0.012(3) 0.037(4) -0.014(5)
C52 0.064(3) 0.075(4) 0.057(4) 0.001(3) 0.013(3) 0.006(3)
C53 0.057(3) 0.042(2) 0.039(3) 0.0060(17) -0.005(2) 0.0042(19)
C54 0.055(3) 0.054(3) 0.038(3) 0.0054(18) 0.006(2) 0.002(2)
C55 0.058(3) 0.079(4) 0.057(4) 0.001(3) 0.003(3) 0.008(3)
C56 0.054(3) 0.115(6) 0.082(5) 0.018(4) 0.005(3) 0.028(4)
C57 0.070(4) 0.082(5) 0.073(5) 0.031(4) -0.015(3) 0.004(3)
C58 0.060(4) 0.090(5) 0.071(5) 0.007(3) -0.013(3) 0.010(3)
C59 0.039(2) 0.052(2) 0.030(2) 0.0062(16) -0.0030(15) 0.0040(17)
C60 0.057(3) 0.051(3) 0.036(2) -0.0056(18) 0.012(2) 0.000(2)
C61 0.054(3) 0.049(3) 0.047(3) 0.0058(19) 0.014(2) 0.016(2)
C62 0.052(3) 0.061(3) 0.042(3) 0.005(2) 0.013(2) 0.014(2)
C63 0.051(3) 0.078(4) 0.061(4) 0.031(3) 0.013(3) 0.019(3)
C64 0.054(3) 0.104(5) 0.065(4) 0.027(4) -0.006(3) 0.036(3)
C65 0.052(3) 0.154(8) 0.032(3) 0.028(3) -0.008(2) 0.013(4)
C66 0.041(2) 0.069(3) 0.045(3) 0.007(2) -0.0031(19) 0.008(2)
C67 0.049(2) 0.069(3) 0.021(2) 0.0122(17) -0.0009(16) 0.020(2)
C68 0.080(5) 0.105(6) 0.078(5) -0.046(4) 0.011(4) 0.007(4)
C69 0.097(6) 0.133(7) 0.038(4) -0.022(4) -0.014(3) -0.011(5)
C70 0.043(2) 0.052(3) 0.064(4) 0.006(2) -0.004(2) 0.006(2)
C71 0.063(4) 0.063(4) 0.077(5) -0.017(3) -0.014(3) 0.017(3)
C72 0.066(4) 0.057(4) 0.164(9) -0.029(5) -0.048(5) 0.010(3)
C73 0.080(5) 0.062(4) 0.103(6) 0.012(4) -0.024(4) 0.018(3)
C74 0.068(4) 0.065(4) 0.100(6) 0.023(4) 0.001(4) -0.002(3)
C75 0.052(3) 0.055(3) 0.072(4) 0.015(3) -0.003(3) 0.007(2)
C76 0.037(2) 0.049(2) 0.036(2) 0.0001(16) -0.0053(16) 0.0092(17)
C77 0.047(2) 0.062(3) 0.042(3) 0.010(2) 0.006(2) -0.001(2)
C78 0.048(3) 0.074(4) 0.065(4) -0.004(3) 0.014(3) -0.005(3)
C79 0.063(4) 0.083(5) 0.065(4) 0.008(3) 0.021(3) 0.006(3)
C80 0.050(3) 0.090(5) 0.080(5) -0.029(4) 0.023(3) -0.009(3)
C81 0.049(2) 0.053(3) 0.046(3) -0.0027(19) 0.008(2) 0.006(2)
C82 0.040(2) 0.064(3) 0.051(3) 0.003(2) 0.003(2) 0.005(2)
C83 0.045(2) 0.067(3) 0.056(3) -0.001(2) 0.007(2) 0.018(2)
C84 0.051(3) 0.084(4) 0.064(4) -0.003(3) 0.007(3) 0.035(3)
C85 0.051(3) 0.116(6) 0.044(4) 0.010(3) -0.006(2) 0.017(3)
C86 0.059(4) 0.127(7) 0.048(4) -0.009(4) -0.017(3) -0.017(4)
C87 0.053(3) 0.077(4) 0.065(4) -0.008(3) -0.022(3) -0.005(3)
C88 0.058(3) 0.040(2) 0.037(2) 0.0000(16) 0.012(2) 0.0007(19)
C89 0.053(2) 0.043(2) 0.024(2) 0.0035(14) 0.0062(16) 0.0014(17)
C90 0.060(3) 0.057(3) 0.036(3) -0.0052(19) 0.011(2) 0.011(2)
C91 0.062(3) 0.052(3) 0.050(3) -0.013(2) 0.020(2) -0.013(2)
C92 0.061(3) 0.072(4) 0.046(3) -0.020(2) 0.011(2) -0.012(3)
C93 0.067(4) 0.087(5) 0.068(4) -0.016(3) 0.032(3) -0.024(4)
C94 0.092(5) 0.063(4) 0.081(5) -0.009(3) 0.035(4) -0.033(4)
C95 0.085(4) 0.053(3) 0.033(3) 0.0015(19) 0.008(2) -0.014(3)
C96 0.059(3) 0.044(2) 0.040(3) 0.0011(17) 0.013(2) -0.009(2)
C97 0.126(7) 0.051(4) 0.097(6) 0.005(3) 0.038(5) 0.012(4)
C98 0.126(8) 0.077(5) 0.088(6) 0.035(4) 0.011(5) -0.014(5)
C99 0.039(2) 0.058(3) 0.035(2) -0.0019(18) 0.0051(17) -0.0026(19)
C100 0.057(3) 0.054(3) 0.031(2) -0.0034(17) 0.0039(19) 0.009(2)
C101 0.074(3) 0.058(3) 0.033(3) 0.0097(19) 0.000(2) -0.004(3)
C102 0.075(4) 0.058(3) 0.063(4) -0.023(3) 0.003(3) -0.001(3)
C103 0.066(3) 0.087(4) 0.040(3) -0.017(3) 0.001(2) -0.008(3)
C104 0.064(3) 0.062(3) 0.034(3) -0.004(2) 0.003(2) -0.013(2)
C105 0.064(3) 0.059(3) 0.040(3) 0.012(2) 0.008(2) 0.014(2)
C106 0.087(5) 0.072(4) 0.087(6) 0.028(4) 0.004(4) 0.007(4)
C107 0.090(5) 0.087(5) 0.067(5) 0.031(4) 0.016(4) 0.017(4)
C108 0.094(6) 0.090(6) 0.088(6) 0.021(4) 0.036(5) 0.023(5)
C109 0.075(4) 0.113(6) 0.051(4) 0.010(3) 0.017(3) 0.027(4)
C110 0.061(3) 0.087(4) 0.038(3) -0.006(2) 0.005(2) 0.010(3)
C111 0.065(3) 0.055(3) 0.028(2) 0.0105(17) 0.010(2) -0.002(2)
C112 0.070(4) 0.096(5) 0.053(4) 0.038(3) 0.015(3) 0.017(3)
C113 0.106(6) 0.097(6) 0.091(6) 0.049(5) 0.045(5) 0.012(5)
C114 0.072(4) 0.107(6) 0.085(5) 0.046(4) 0.039(4) 0.002(4)
C115 0.080(4) 0.089(5) 0.056(4) 0.008(3) 0.027(3) 0.011(4)
C116 0.067(3) 0.043(2) 0.035(2) 0.0092(16) 0.014(2) 0.007(2)

loop_
_atom_type_symbol
_atom_type_description
_atom_type_scat_dispersion_real
_atom_type_scat_dispersion_imag
_atom_type_scat_source
C C 0.0033 0.0016 'International Tables Vol C Tables 4.2.6.8 and 6.1.1.4'
H H 0.0000 0.0000 'International Tables Vol C Tables 4.2.6.8 and 6.1.1.4'
F F 0.0171 0.0103 'International Tables Vol C Tables 4.2.6.8 and 6.1.1.4'
N N 0.0061 0.0033 'International Tables Vol C Tables 4.2.6.8 and 6.1.1.4'
O O 0.0106 0.0060 'International Tables Vol C Tables 4.2.6.8 and 6.1.1.4'
P P 0.1023 0.0942 'International Tables Vol C Tables 4.2.6.8 and 6.1.1.4'
Pd Pd -0.9988 1.0072 'International Tables Vol C Tables 4.2.6.8 and 6.1.1.4'
S S 0.1246 0.1234 'International Tables Vol C Tables 4.2.6.8 and 6.1.1.4'
Cl Cl 0.1484 0.1585 'International Tables Vol C Tables 4.2.6.8 and 6.1.1.4'

loop_
_geom_angle_atom_site_label_1
_geom_angle_atom_site_label_2
_geom_angle_atom_site_label_3
_geom_angle
_geom_angle_site_symmetry_1
_geom_angle_site_symmetry_3
_geom_angle_publ_flag
C9 Pd1 N1 85.82(17) . . ?
C9 Pd1 N9 175.61(17) . . ?
N1 Pd1 N9 92.61(15) . . ?
C9 Pd1 P1 90.26(13) . . ?
N1 Pd1 P1 168.14(12) . . ?
N9 Pd1 P1 92.07(11) . . ?
C40 Pd2 N5 85.61(18) . . ?
C40 Pd2 N3 173.56(19) . . ?
N5 Pd2 N3 92.26(16) . . ?
C40 Pd2 P2 89.76(14) . . ?
N5 Pd2 P2 165.64(11) . . ?
N3 Pd2 P2 93.72(11) . . ?
C67 Pd3 N10 85.64(19) . . ?
C67 Pd3 N7 173.02(17) . . ?
N10 Pd3 N7 91.14(14) . . ?
C67 Pd3 P3 91.37(16) . . ?
N10 Pd3 P3 167.28(11) . . ?
N7 Pd3 P3 93.08(10) . . ?
C96 Pd4 N14 84.76(19) . . ?
C96 Pd4 N12 172.86(19) . . ?
N14 Pd4 N12 93.16(16) . . ?
C96 Pd4 P4 91.58(15) . . ?
N14 Pd4 P4 166.42(12) . . ?
N12 Pd4 P4 91.97(12) . . ?
C24 P1 C18 108.5(2) . . ?
C24 P1 C12 101.0(2) . . ?
C18 P1 C12 103.6(2) . . ?
C24 P1 Pd1 123.63(17) . . ?
C18 P1 Pd1 109.51(15) . . ?
C12 P1 Pd1 108.58(17) . . ?
C53 P2 C41 100.4(2) . . ?
C53 P2 C47 104.9(2) . . ?
C41 P2 C47 109.0(3) . . ?
C53 P2 Pd2 109.60(17) . . ?
C41 P2 Pd2 123.40(18) . . ?
C47 P2 Pd2 107.95(16) . . ?
C70 P3 C76 103.0(3) . . ?
C70 P3 C82 105.6(3) . . ?
C76 P3 C82 103.3(2) . . ?
C70 P3 Pd3 108.52(18) . . ?
C76 P3 Pd3 108.93(16) . . ?
C82 P3 Pd3 125.28(19) . . ?
C111 P4 C105 105.3(3) . . ?
C111 P4 C99 101.3(2) . . ?
C105 P4 C99 104.9(3) . . ?
C111 P4 Pd4 125.62(19) . . ?
C105 P4 Pd4 109.45(19) . . ?
C99 P4 Pd4 108.34(16) . . ?
C1 N1 N2 104.1(3) . . ?
C1 N1 Pd1 138.6(3) . . ?
N2 N1 Pd1 117.2(3) . . ?
C2 N2 N1 108.9(4) . . ?
C2 N2 C3 131.5(4) . . ?
N1 N2 C3 119.6(4) . . ?
C2 N3 C1 104.3(4) . . ?
C2 N3 Pd2 123.5(3) . . ?
C1 N3 Pd2 132.2(3) . . ?
C8 N4 C10 112.0(5) . . ?
C8 N4 C11 114.2(4) . . ?
C10 N4 C11 113.0(5) . . ?
C30 N5 N6 105.3(4) . . ?
C30 N5 Pd2 139.9(3) . . ?
N6 N5 Pd2 114.8(3) . . ?
C31 N6 N5 108.8(4) . . ?
C31 N6 C32 129.0(4) . . ?
N5 N6 C32 122.2(4) . . ?
C31 N7 C30 103.8(3) . . ?
C31 N7 Pd3 124.7(3) . . ?
C30 N7 Pd3 131.3(3) . . ?
C37 N8 C39 115.9(7) . . ?
C37 N8 C38 113.6(6) . . ?
C39 N8 C38 108.4(6) . . ?
C88 N9 C89 104.1(4) . . ?
C88 N9 Pd1 126.9(3) . . ?
C89 N9 Pd1 128.9(3) . . ?
C59 N10 N11 106.4(4) . . ?
C59 N10 Pd3 136.9(3) . . ?
N11 N10 Pd3 116.7(3) . . ?
C60 N11 N10 107.4(4) . . ?
C60 N11 C61 132.9(4) . . ?
N10 N11 C61 119.7(4) . . ?
C60 N12 C59 103.9(4) . . ?
C60 N12 Pd4 124.3(3) . . ?
C59 N12 Pd4 131.6(3) . . ?
C66 N13 C69 116.4(6) . . ?
C66 N13 C68 116.0(6) . . ?
C69 N13 C68 108.3(6) . . ?
C89 N14 N15 105.8(4) . . ?
C89 N14 Pd4 135.9(4) . . ?
N15 N14 Pd4 118.3(3) . . ?
C88 N15 N14 109.1(4) . . ?
C88 N15 C90 130.2(4) . . ?
N14 N15 C90 120.7(4) . . ?
C95 N16 C98 114.2(6) . . ?
C95 N16 C97 112.1(6) . . ?
C98 N16 C97 109.9(6) . . ?
N1 C1 N3 113.2(4) . . ?
N1 C1 H1 123.4 . . ?
N3 C1 H1 123.4 . . ?
N2 C2 N3 109.5(4) . . ?
N2 C2 H2 125.3 . . ?
N3 C2 H2 125.3 . . ?
N2 C3 C4 108.2(4) . . ?
N2 C3 H3A 110.1 . . ?
C4 C3 H3A 110.1 . . ?
N2 C3 H3B 110.1 . . ?
C4 C3 H3B 110.1 . . ?
H3A C3 H3B 108.4 . . ?
C5 C4 C9 119.3(5) . . ?
C5 C4 C3 121.7(5) . . ?
C9 C4 C3 119.0(4) . . ?
C6 C5 C4 122.1(5) . . ?
C6 C5 H5 119.0 . . ?
C4 C5 H5 119.0 . . ?
C5 C6 C7 119.6(5) . . ?
C5 C6 H6 120.2 . . ?
C7 C6 H6 120.2 . . ?
C6 C7 C8 119.6(5) . . ?
C6 C7 H7 120.2 . . ?
C8 C7 H7 120.2 . . ?
C9 C8 C7 119.6(5) . . ?
C9 C8 N4 119.2(4) . . ?
C7 C8 N4 121.2(5) . . ?
C8 C9 C4 118.9(4) . . ?
C8 C9 Pd1 123.4(3) . . ?
C4 C9 Pd1 117.4(3) . . ?
N4 C10 H10A 109.5 . . ?
N4 C10 H10B 109.5 . . ?
H10A C10 H10B 109.5 . . ?
N4 C10 H10C 109.5 . . ?
H10A C10 H10C 109.5 . . ?
H10B C10 H10C 109.5 . . ?
N4 C11 H11A 109.5 . . ?
N4 C11 H11B 109.5 . . ?
H11A C11 H11B 109.5 . . ?
N4 C11 H11C 109.5 . . ?
H11A C11 H11C 109.5 . . ?
H11B C11 H11C 109.5 . . ?
C13 C12 C17 121.0(5) . . ?
C13 C12 P1 121.0(4) . . ?
C17 C12 P1 118.0(4) . . ?
C12 C13 C14 120.4(5) . . ?
C12 C13 H13 119.8 . . ?
C14 C13 H13 119.8 . . ?
C13 C14 C15 119.5(6) . . ?
C13 C14 H14 120.3 . . ?
C15 C14 H14 120.3 . . ?
C14 C15 C16 119.2(5) . . ?
C14 C15 H15 120.4 . . ?
C16 C15 H15 120.4 . . ?
C17 C16 C15 119.7(5) . . ?
C17 C16 H16 120.1 . . ?
C15 C16 H16 120.1 . . ?
C16 C17 C12 119.9(6) . . ?
C16 C17 H17 120.0 . . ?
C12 C17 H17 120.0 . . ?
C23 C18 C19 118.8(5) . . ?
C23 C18 P1 120.0(4) . . ?
C19 C18 P1 121.0(4) . . ?
C20 C19 C18 119.3(6) . . ?
C20 C19 H19 120.3 . . ?
C18 C19 H19 120.3 . . ?
C19 C20 C21 119.9(6) . . ?
C19 C20 H20 120.0 . . ?
C21 C20 H20 120.0 . . ?
C22 C21 C20 119.4(6) . . ?
C22 C21 H21 120.3 . . ?
C20 C21 H21 120.3 . . ?
C21 C22 C23 121.9(6) . . ?
C21 C22 H22 119.1 . . ?
C23 C22 H22 119.1 . . ?
C18 C23 C22 120.7(5) . . ?
C18 C23 H23 119.7 . . ?
C22 C23 H23 119.7 . . ?
C29 C24 C25 117.9(5) . . ?
C29 C24 P1 119.6(4) . . ?
C25 C24 P1 122.4(4) . . ?
C26 C25 C24 119.7(6) . . ?
C26 C25 H25 120.1 . . ?
C24 C25 H25 120.1 . . ?
C27 C26 C25 121.1(7) . . ?
C27 C26 H26 119.5 . . ?
C25 C26 H26 119.5 . . ?
C26 C27 C28 119.9(5) . . ?
C26 C27 H27 120.0 . . ?
C28 C27 H27 120.0 . . ?
C29 C28 C27 116.1(6) . . ?
C29 C28 H28 121.9 . . ?
C27 C28 H28 121.9 . . ?
C28 C29 C24 125.1(6) . . ?
C28 C29 H29 117.4 . . ?
C24 C29 H29 117.4 . . ?
N5 C30 N7 111.7(4) . . ?
N5 C30 H30 124.1 . . ?
N7 C30 H30 124.1 . . ?
N7 C31 N6 110.3(4) . . ?
N7 C31 H31 124.8 . . ?
N6 C31 H31 124.8 . . ?
N6 C32 C33 110.5(4) . . ?
N6 C32 H32A 109.6 . . ?
C33 C32 H32A 109.6 . . ?
N6 C32 H32B 109.6 . . ?
C33 C32 H32B 109.6 . . ?
H32A C32 H32B 108.1 . . ?
C34 C33 C40 119.5(6) . . ?
C34 C33 C32 121.2(6) . . ?
C40 C33 C32 119.0(5) . . ?
C33 C34 C35 120.1(7) . . ?
C33 C34 H34 119.9 . . ?
C35 C34 H34 119.9 . . ?
C36 C35 C34 120.6(6) . . ?
C36 C35 H35 119.7 . . ?
C34 C35 H35 119.7 . . ?
C35 C36 C37 122.4(7) . . ?
C35 C36 H36 118.8 . . ?
C37 C36 H36 118.8 . . ?
N8 C37 C40 121.4(6) . . ?
N8 C37 C36 124.4(6) . . ?
C40 C37 C36 114.1(7) . . ?
N8 C38 H38A 109.5 . . ?
N8 C38 H38B 109.5 . . ?
H38A C38 H38B 109.5 . . ?
N8 C38 H38C 109.5 . . ?
H38A C38 H38C 109.5 . . ?
H38B C38 H38C 109.5 . . ?
N8 C39 H39A 109.5 . . ?
N8 C39 H39B 109.5 . . ?
H39A C39 H39B 109.5 . . ?
N8 C39 H39C 109.5 . . ?
H39A C39 H39C 109.5 . . ?
H39B C39 H39C 109.5 . . ?
C33 C40 C37 122.7(5) . . ?
C33 C40 Pd2 117.7(4) . . ?
C37 C40 Pd2 119.5(4) . . ?
C42 C41 C46 120.6(5) . . ?
C42 C41 P2 117.3(4) . . ?
C46 C41 P2 121.6(5) . . ?
C41 C42 C43 118.8(5) . . ?
C41 C42 H42 120.6 . . ?
C43 C42 H42 120.6 . . ?
C44 C43 C42 121.7(6) . . ?
C44 C43 H43 119.2 . . ?
C42 C43 H43 119.2 . . ?
C43 C44 C45 119.3(6) . . ?
C43 C44 H44 120.4 . . ?
C45 C44 H44 120.4 . . ?
C44 C45 C46 121.5(6) . . ?
C44 C45 H45 119.2 . . ?
C46 C45 H45 119.2 . . ?
C41 C46 C45 117.9(6) . . ?
C41 C46 H46 121.1 . . ?
C45 C46 H46 121.1 . . ?
C48 C47 C52 118.5(6) . . ?
C48 C47 P2 122.3(5) . . ?
C52 C47 P2 119.0(5) . . ?
C47 C48 C49 121.5(6) . . ?
C47 C48 H48 119.3 . . ?
C49 C48 H48 119.3 . . ?
C50 C49 C48 116.9(7) . . ?
C50 C49 H49 121.5 . . ?
C48 C49 H49 121.5 . . ?
C51 C50 C49 122.3(7) . . ?
C51 C50 H50 118.9 . . ?
C49 C50 H50 118.9 . . ?
C50 C51 C52 121.7(7) . . ?
C50 C51 H51 119.2 . . ?
C52 C51 H51 119.2 . . ?
C51 C52 C47 119.1(7) . . ?
C51 C52 H52 120.5 . . ?
C47 C52 H52 120.5 . . ?
C58 C53 C54 114.9(6) . . ?
C58 C53 P2 123.2(5) . . ?
C54 C53 P2 121.7(4) . . ?
C55 C54 C53 120.9(5) . . ?
C55 C54 H54 119.5 . . ?
C53 C54 H54 119.5 . . ?
C56 C55 C54 122.3(7) . . ?
C56 C55 H55 118.9 . . ?
C54 C55 H55 118.9 . . ?
C55 C56 C57 117.7(7) . . ?
C55 C56 H56 121.1 . . ?
C57 C56 H56 121.1 . . ?
C58 C57 C56 118.8(6) . . ?
C58 C57 H57 120.6 . . ?
C56 C57 H57 120.6 . . ?
C57 C58 C53 124.4(7) . . ?
C57 C58 H58 117.8 . . ?
C53 C58 H58 117.8 . . ?
N10 C59 N12 111.0(4) . . ?
N10 C59 H59 124.5 . . ?
N12 C59 H59 124.5 . . ?
N11 C60 N12 111.3(4) . . ?
N11 C60 H60 124.4 . . ?
N12 C60 H60 124.4 . . ?
N11 C61 C62 111.6(4) . . ?
N11 C61 H61A 109.3 . . ?
C62 C61 H61A 109.3 . . ?
N11 C61 H61B 109.3 . . ?
C62 C61 H61B 109.3 . . ?
H61A C61 H61B 108.0 . . ?
C67 C62 C63 122.2(6) . . ?
C67 C62 C61 118.0(4) . . ?
C63 C62 C61 119.4(5) . . ?
C64 C63 C62 117.4(6) . . ?
C64 C63 H63 121.3 . . ?
C62 C63 H63 121.3 . . ?
C65 C64 C63 121.0(5) . . ?
C65 C64 H64 119.5 . . ?
C63 C64 H64 119.5 . . ?
C64 C65 C66 123.0(7) . . ?
C64 C65 H65 118.5 . . ?
C66 C65 H65 118.5 . . ?
N13 C66 C65 124.8(6) . . ?
N13 C66 C67 119.1(4) . . ?
C65 C66 C67 116.0(6) . . ?
C62 C67 C66 119.6(4) . . ?
C62 C67 Pd3 118.8(4) . . ?
C66 C67 Pd3 121.5(4) . . ?
N13 C68 H68A 109.5 . . ?
N13 C68 H68B 109.5 . . ?
H68A C68 H68B 109.5 . . ?
N13 C68 H68C 109.5 . . ?
H68A C68 H68C 109.5 . . ?
H68B C68 H68C 109.5 . . ?
N13 C69 H69A 109.5 . . ?
N13 C69 H69B 109.5 . . ?
H69A C69 H69B 109.5 . . ?
N13 C69 H69C 109.5 . . ?
H69A C69 H69C 109.5 . . ?
H69B C69 H69C 109.5 . . ?
C75 C70 C71 116.7(6) . . ?
C75 C70 P3 122.1(5) . . ?
C71 C70 P3 121.1(5) . . ?
C70 C71 C72 125.7(8) . . ?
C70 C71 H71 117.1 . . ?
C72 C71 H71 117.1 . . ?
C71 C72 C73 113.4(8) . . ?
C71 C72 H72 123.3 . . ?
C73 C72 H72 123.3 . . ?
C74 C73 C72 122.7(7) . . ?
C74 C73 H73 118.7 . . ?
C72 C73 H73 118.7 . . ?
C75 C74 C73 116.7(8) . . ?
C75 C74 H74 121.7 . . ?
C73 C74 H74 121.7 . . ?
C70 C75 C74 124.6(7) . . ?
C70 C75 H75 117.7 . . ?
C74 C75 H75 117.7 . . ?
C81 C76 C77 119.0(5) . . ?
C81 C76 P3 119.7(4) . . ?
C77 C76 P3 121.0(4) . . ?
C78 C77 C76 121.5(5) . . ?
C78 C77 H77 119.3 . . ?
C76 C77 H77 119.3 . . ?
C79 C78 C77 119.9(6) . . ?
C79 C78 H78 120.1 . . ?
C77 C78 H78 120.1 . . ?
C78 C79 C80 120.5(6) . . ?
C78 C79 H79 119.7 . . ?
C80 C79 H79 119.7 . . ?
C79 C80 C81 118.9(6) . . ?
C79 C80 H80 120.6 . . ?
C81 C80 H80 120.6 . . ?
C76 C81 C80 120.2(5) . . ?
C76 C81 H81 119.9 . . ?
C80 C81 H81 119.9 . . ?
C87 C82 C83 119.7(5) . . ?
C87 C82 P3 123.3(5) . . ?
C83 C82 P3 116.5(5) . . ?
C82 C83 C84 118.9(6) . . ?
C82 C83 H83 120.5 . . ?
C84 C83 H83 120.5 . . ?
C85 C84 C83 119.4(6) . . ?
C85 C84 H84 120.3 . . ?
C83 C84 H84 120.3 . . ?
C84 C85 C86 122.1(6) . . ?
C84 C85 H85 118.9 . . ?
C86 C85 H85 118.9 . . ?
C85 C86 C87 118.5(7) . . ?
C85 C86 H86 120.8 . . ?
C87 C86 H86 120.8 . . ?
C82 C87 C86 121.1(7) . . ?
C82 C87 H87 119.4 . . ?
C86 C87 H87 119.4 . . ?
N15 C88 N9 110.0(5) . . ?
N15 C88 H88 125.0 . . ?
N9 C88 H88 125.0 . . ?
N14 C89 N9 111.0(4) . . ?
N14 C89 H89 124.5 . . ?
N9 C89 H89 124.5 . . ?
C91 C90 N15 108.9(4) . . ?
C91 C90 H90A 109.9 . . ?
N15 C90 H90A 109.9 . . ?
C91 C90 H90B 109.9 . . ?
N15 C90 H90B 109.9 . . ?
H90A C90 H90B 108.3 . . ?
C96 C91 C92 120.6(6) . . ?
C96 C91 C90 120.6(5) . . ?
C92 C91 C90 118.8(6) . . ?
C91 C92 C93 118.8(7) . . ?
C91 C92 H92 120.6 . . ?
C93 C92 H92 120.6 . . ?
C94 C93 C92 119.9(6) . . ?
C94 C93 H93 120.1 . . ?
C92 C93 H93 120.1 . . ?
C93 C94 C95 120.3(6) . . ?
C93 C94 H94 119.8 . . ?
C95 C94 H94 119.8 . . ?
C96 C95 N16 120.7(6) . . ?
C96 C95 C94 118.1(7) . . ?
N16 C95 C94 121.2(6) . . ?
C91 C96 C95 121.5(5) . . ?
C91 C96 Pd4 118.8(4) . . ?
C95 C96 Pd4 119.7(5) . . ?
N16 C97 H97A 109.5 . . ?
N16 C97 H97B 109.5 . . ?
H97A C97 H97B 109.5 . . ?
N16 C97 H97C 109.5 . . ?
H97A C97 H97C 109.5 . . ?
H97B C97 H97C 109.5 . . ?
N16 C98 H98A 109.5 . . ?
N16 C98 H98B 109.5 . . ?
H98A C98 H98B 109.5 . . ?
N16 C98 H98C 109.5 . . ?
H98A C98 H98C 109.5 . . ?
H98B C98 H98C 109.5 . . ?
C104 C99 C100 119.0(5) . . ?
C104 C99 P4 122.1(4) . . ?
C100 C99 P4 118.9(4) . . ?
C99 C100 C101 119.4(4) . . ?
C99 C100 H100 120.3 . . ?
C101 C100 H100 120.3 . . ?
C102 C101 C100 119.2(5) . . ?
C102 C101 H101 120.4 . . ?
C100 C101 H101 120.4 . . ?
C101 C102 C103 122.2(6) . . ?
C101 C102 H102 118.9 . . ?
C103 C102 H102 118.9 . . ?
C104 C103 C102 118.7(5) . . ?
C104 C103 H103 120.6 . . ?
C102 C103 H103 120.6 . . ?
C103 C104 C99 121.2(6) . . ?
C103 C104 H104 119.4 . . ?
C99 C104 H104 119.4 . . ?
C110 C105 C106 119.9(6) . . ?
C110 C105 P4 121.9(5) . . ?
C106 C105 P4 118.1(5) . . ?
C107 C106 C105 120.2(8) . . ?
C107 C106 H106 119.9 . . ?
C105 C106 H106 119.9 . . ?
C108 C107 C106 118.6(8) . . ?
C108 C107 H107 120.7 . . ?
C106 C107 H107 120.7 . . ?
C107 C108 C109 121.4(8) . . ?
C107 C108 H108 119.3 . . ?
C109 C108 H108 119.3 . . ?
C110 C109 C108 118.5(9) . . ?
C110 C109 H109 120.8 . . ?
C108 C109 H109 120.8 . . ?
C109 C110 C105 121.2(7) . . ?
C109 C110 H110 119.4 . . ?
C105 C110 H110 119.4 . . ?
C116 C111 C112 117.9(5) . . ?
C116 C111 P4 120.3(4) . . ?
C112 C111 P4 121.7(5) . . ?
C111 C112 C113 121.1(7) . . ?
C111 C112 H112 119.5 . . ?
C113 C112 H112 119.5 . . ?
C114 C113 C112 119.8(7) . . ?
C114 C113 H113 120.1 . . ?
C112 C113 H113 120.1 . . ?
C113 C114 C115 120.8(6) . . ?
C113 C114 H114 119.6 . . ?
C115 C114 H114 119.6 . . ?
C116 C115 C114 117.2(7) . . ?
C116 C115 H115 121.4 . . ?
C114 C115 H115 121.4 . . ?
C111 C116 C115 123.2(5) . . ?
C111 C116 H116 118.4 . . ?
C115 C116 H116 118.4 . . ?
O103 S1 O102 115.0(3) . . ?
O103 S1 O101 112.4(3) . . ?
O102 S1 O101 114.2(3) . . ?
O103 S1 C191 104.8(3) . . ?
O102 S1 C191 103.9(3) . . ?
O101 S1 C191 105.1(3) . . ?
O201 S2 O203 115.5(3) . . ?
O201 S2 O202 114.2(3) . . ?
O203 S2 O202 113.6(3) . . ?
O201 S2 C201 104.0(3) . . ?
O203 S2 C201 103.2(3) . . ?
O202 S2 C201 104.5(3) . . ?
O301 S3 O302 114.7(7) . . ?
O312 S3 O311 114.5(9) . . ?
O313 S3 O311 114.5(7) . . ?
O301 S3 O303 117.7(7) . . ?
O302 S3 O303 113.1(8) . . ?
O312 S3 C301 104.4(7) . . ?
O301 S3 C301 102.6(5) . . ?
O302 S3 C301 103.1(6) . . ?
O313 S3 C301 101.4(5) . . ?
O311 S3 C301 106.1(6) . . ?
O303 S3 C301 102.9(6) . . ?
O402 S4 O403 116.8(4) . . ?
O402 S4 O401 112.1(4) . . ?
O403 S4 O401 114.2(4) . . ?
O402 S4 C401 102.9(4) . . ?
O403 S4 C401 105.3(4) . . ?
O401 S4 C401 103.8(4) . . ?
F102 C191 F103 102.4(7) . . ?
F102 C191 F101 105.7(7) . . ?
F103 C191 F101 108.4(6) . . ?
F103 C191 F112 127.9(7) . . ?
F101 C191 F112 97.1(6) . . ?
F102 C191 S1 116.9(7) . . ?
F103 C191 S1 111.6(5) . . ?
F101 C191 S1 111.2(5) . . ?
F112 C191 S1 99.4(5) . . ?
F201 C201 F203 107.5(8) . . ?
F201 C201 F202 108.3(8) . . ?
F203 C201 F202 107.0(7) . . ?
F211 C201 F213 107.4(7) . . ?
F211 C201 F212 106.0(7) . . ?
F213 C201 F212 108.2(7) . . ?
F201 C201 S2 113.5(6) . . ?
F211 C201 S2 116.4(6) . . ?
F203 C201 S2 113.4(6) . . ?
F202 C201 S2 106.8(6) . . ?
F213 C201 S2 109.1(6) . . ?
F212 C201 S2 109.3(5) . . ?
F302 C301 F303 110.4(7) . . ?
F302 C301 F301 108.4(7) . . ?
F303 C301 F301 109.5(7) . . ?
F302 C301 S3 110.4(6) . . ?
F303 C301 S3 109.7(6) . . ?
F301 C301 S3 108.4(6) . . ?
F401 C401 F402 105.7(7) . . ?
F401 C401 F403 104.8(7) . . ?
F402 C401 F403 104.2(7) . . ?
F401 C401 S4 115.3(6) . . ?
F402 C401 S4 113.7(6) . . ?
F403 C401 S4 112.1(6) . . ?
Cl1 C501 Cl2 109.1(5) . . ?

loop_
_geom_bond_atom_site_label_1
_geom_bond_atom_site_label_2
_geom_bond_distance
_geom_bond_site_symmetry_2
_geom_bond_publ_flag
Pd1 C9 1.995(4) . ?
Pd1 N1 2.087(3) . ?
Pd1 N9 2.178(4) . ?
Pd1 P1 2.2678(12) . ?
Pd2 C40 2.019(5) . ?
Pd2 N5 2.101(4) . ?
Pd2 N3 2.155(4) . ?
Pd2 P2 2.2671(13) . ?
Pd3 C67 1.985(4) . ?
Pd3 N10 2.103(4) . ?
Pd3 N7 2.136(3) . ?
Pd3 P3 2.2749(14) . ?
Pd4 C96 2.011(5) . ?
Pd4 N14 2.103(4) . ?
Pd4 N12 2.157(4) . ?
Pd4 P4 2.2836(13) . ?
P1 C24 1.813(5) . ?
P1 C18 1.819(5) . ?
P1 C12 1.851(5) . ?
P2 C53 1.811(6) . ?
P2 C41 1.829(5) . ?
P2 C47 1.831(6) . ?
P3 C70 1.824(6) . ?
P3 C76 1.835(5) . ?
P3 C82 1.842(5) . ?
P4 C111 1.800(5) . ?
P4 C105 1.811(6) . ?
P4 C99 1.824(5) . ?
N1 C1 1.307(6) . ?
N1 N2 1.384(5) . ?
N2 C2 1.333(6) . ?
N2 C3 1.472(6) . ?
N3 C2 1.341(6) . ?
N3 C1 1.363(6) . ?
N4 C8 1.440(7) . ?
N4 C10 1.444(7) . ?
N4 C11 1.458(8) . ?
N5 C30 1.310(5) . ?
N5 N6 1.361(5) . ?
N6 C31 1.331(6) . ?
N6 C32 1.483(6) . ?
N7 C31 1.327(6) . ?
N7 C30 1.384(6) . ?
N8 C37 1.370(9) . ?
N8 C39 1.479(9) . ?
N8 C38 1.505(10) . ?
N9 C88 1.325(6) . ?
N9 C89 1.381(6) . ?
N10 C59 1.316(6) . ?
N10 N11 1.369(5) . ?
N11 C60 1.332(7) . ?
N11 C61 1.447(6) . ?
N12 C60 1.333(7) . ?
N12 C59 1.384(6) . ?
N13 C66 1.410(8) . ?
N13 C69 1.428(8) . ?
N13 C68 1.496(9) . ?
N14 C89 1.305(6) . ?
N14 N15 1.347(6) . ?
N15 C88 1.320(6) . ?
N15 C90 1.488(6) . ?
N16 C95 1.409(9) . ?
N16 C98 1.477(8) . ?
N16 C97 1.487(10) . ?
C1 H1 0.9300 . ?
C2 H2 0.9300 . ?
C3 C4 1.530(7) . ?
C3 H3A 0.9700 . ?
C3 H3B 0.9700 . ?
C4 C5 1.371(7) . ?
C4 C9 1.425(7) . ?
C5 C6 1.370(9) . ?
C5 H5 0.9300 . ?
C6 C7 1.408(9) . ?
C6 H6 0.9300 . ?
C7 C8 1.410(7) . ?
C7 H7 0.9300 . ?
C8 C9 1.402(6) . ?
C10 H10A 0.9600 . ?
C10 H10B 0.9600 . ?
C10 H10C 0.9600 . ?
C11 H11A 0.9600 . ?
C11 H11B 0.9600 . ?
C11 H11C 0.9600 . ?
C12 C13 1.360(8) . ?
C12 C17 1.400(7) . ?
C13 C14 1.393(7) . ?
C13 H13 0.9300 . ?
C14 C15 1.403(8) . ?
C14 H14 0.9300 . ?
C15 C16 1.425(9) . ?
C15 H15 0.9300 . ?
C16 C17 1.366(8) . ?
C16 H16 0.9300 . ?
C17 H17 0.9300 . ?
C18 C23 1.382(7) . ?
C18 C19 1.404(7) . ?
C19 C20 1.372(8) . ?
C19 H19 0.9300 . ?
C20 C21 1.439(10) . ?
C20 H20 0.9300 . ?
C21 C22 1.304(10) . ?
C21 H21 0.9300 . ?
C22 C23 1.384(8) . ?
C22 H22 0.9300 . ?
C23 H23 0.9300 . ?
C24 C29 1.369(7) . ?
C24 C25 1.398(8) . ?
C25 C26 1.385(8) . ?
C25 H25 0.9300 . ?
C26 C27 1.361(10) . ?
C26 H26 0.9300 . ?
C27 C28 1.451(11) . ?
C27 H27 0.9300 . ?
C28 C29 1.348(7) . ?
C28 H28 0.9300 . ?
C29 H29 0.9300 . ?
C30 H30 0.9300 . ?
C31 H31 0.9300 . ?
C32 C33 1.488(8) . ?
C32 H32A 0.9700 . ?
C32 H32B 0.9700 . ?
C33 C34 1.374(8) . ?
C33 C40 1.388(8) . ?
C34 C35 1.389(12) . ?
C34 H34 0.9300 . ?
C35 C36 1.346(13) . ?
C35 H35 0.9300 . ?
C36 C37 1.451(10) . ?
C36 H36 0.9300 . ?
C37 C40 1.416(8) . ?
C38 H38A 0.9600 . ?
C38 H38B 0.9600 . ?
C38 H38C 0.9600 . ?
C39 H39A 0.9600 . ?
C39 H39B 0.9600 . ?
C39 H39C 0.9600 . ?
C41 C42 1.369(8) . ?
C41 C46 1.392(8) . ?
C42 C43 1.412(8) . ?
C42 H42 0.9300 . ?
C43 C44 1.336(11) . ?
C43 H43 0.9300 . ?
C44 C45 1.373(12) . ?
C44 H44 0.9300 . ?
C45 C46 1.406(9) . ?
C45 H45 0.9300 . ?
C46 H46 0.9300 . ?
C47 C48 1.378(8) . ?
C47 C52 1.407(8) . ?
C48 C49 1.423(9) . ?
C48 H48 0.9300 . ?
C49 C50 1.369(11) . ?
C49 H49 0.9300 . ?
C50 C51 1.340(12) . ?
C50 H50 0.9300 . ?
C51 C52 1.373(10) . ?
C51 H51 0.9300 . ?
C52 H52 0.9300 . ?
C53 C58 1.395(8) . ?
C53 C54 1.399(7) . ?
C54 C55 1.367(8) . ?
C54 H54 0.9300 . ?
C55 C56 1.346(9) . ?
C55 H55 0.9300 . ?
C56 C57 1.411(11) . ?
C56 H56 0.9300 . ?
C57 C58 1.337(11) . ?
C57 H57 0.9300 . ?
C58 H58 0.9300 . ?
C59 H59 0.9300 . ?
C60 H60 0.9300 . ?
C61 C62 1.491(8) . ?
C61 H61A 0.9700 . ?
C61 H61B 0.9700 . ?
C62 C67 1.398(8) . ?
C62 C63 1.410(7) . ?
C63 C64 1.383(11) . ?
C63 H63 0.9300 . ?
C64 C65 1.365(12) . ?
C64 H64 0.9300 . ?
C65 C66 1.421(8) . ?
C65 H65 0.9300 . ?
C66 C67 1.422(8) . ?
C68 H68A 0.9600 . ?
C68 H68B 0.9600 . ?
C68 H68C 0.9600 . ?
C69 H69A 0.9600 . ?
C69 H69B 0.9600 . ?
C69 H69C 0.9600 . ?
C70 C75 1.352(9) . ?
C70 C71 1.362(9) . ?
C71 C72 1.394(10) . ?
C71 H71 0.9300 . ?
C72 C73 1.437(14) . ?
C72 H72 0.9300 . ?
C73 C74 1.389(13) . ?
C73 H73 0.9300 . ?
C74 C75 1.373(9) . ?
C74 H74 0.9300 . ?
C75 H75 0.9300 . ?
C76 C81 1.378(7) . ?
C76 C77 1.383(7) . ?
C77 C78 1.377(8) . ?
C77 H77 0.9300 . ?
C78 C79 1.358(10) . ?
C78 H78 0.9300 . ?
C79 C80 1.401(9) . ?
C79 H79 0.9300 . ?
C80 C81 1.405(8) . ?
C80 H80 0.9300 . ?
C81 H81 0.9300 . ?
C82 C87 1.355(8) . ?
C82 C83 1.384(8) . ?
C83 C84 1.416(8) . ?
C83 H83 0.9300 . ?
C84 C85 1.348(11) . ?
C84 H84 0.9300 . ?
C85 C86 1.356(12) . ?
C85 H85 0.9300 . ?
C86 C87 1.400(8) . ?
C86 H86 0.9300 . ?
C87 H87 0.9300 . ?
C88 H88 0.9300 . ?
C89 H89 0.9300 . ?
C90 C91 1.486(8) . ?
C90 H90A 0.9700 . ?
C90 H90B 0.9700 . ?
C91 C96 1.386(9) . ?
C91 C92 1.396(8) . ?
C92 C93 1.424(10) . ?
C92 H92 0.9300 . ?
C93 C94 1.413(12) . ?
C93 H93 0.9300 . ?
C94 C95 1.415(9) . ?
C94 H94 0.9300 . ?
C95 C96 1.402(7) . ?
C97 H97A 0.9600 . ?
C97 H97B 0.9600 . ?
C97 H97C 0.9600 . ?
C98 H98A 0.9600 . ?
C98 H98B 0.9600 . ?
C98 H98C 0.9600 . ?
C99 C104 1.393(7) . ?
C99 C100 1.414(7) . ?
C100 C101 1.426(8) . ?
C100 H100 0.9300 . ?
C101 C102 1.334(8) . ?
C101 H101 0.9300 . ?
C102 C103 1.424(10) . ?
C102 H102 0.9300 . ?
C103 C104 1.365(9) . ?
C103 H103 0.9300 . ?
C104 H104 0.9300 . ?
C105 C110 1.379(9) . ?
C105 C106 1.409(10) . ?
C106 C107 1.403(11) . ?
C106 H106 0.9300 . ?
C107 C108 1.378(13) . ?
C107 H107 0.9300 . ?
C108 C109 1.424(12) . ?
C108 H108 0.9300 . ?
C109 C110 1.377(9) . ?
C109 H109 0.9300 . ?
C110 H110 0.9300 . ?
C111 C116 1.385(8) . ?
C111 C112 1.389(7) . ?
C112 C113 1.419(9) . ?
C112 H112 0.9300 . ?
C113 C114 1.362(12) . ?
C113 H113 0.9300 . ?
C114 C115 1.434(10) . ?
C114 H114 0.9300 . ?
C115 C116 1.395(8) . ?
C115 H115 0.9300 . ?
C116 H116 0.9300 . ?
S1 O103 1.411(5) . ?
S1 O102 1.413(5) . ?
S1 O101 1.442(5) . ?
S1 C191 1.795(8) . ?
S2 O201 1.428(5) . ?
S2 O203 1.437(5) . ?
S2 O202 1.437(5) . ?
S2 C201 1.804(7) . ?
S3 O312 1.370(14) . ?
S3 O301 1.421(11) . ?
S3 O302 1.429(13) . ?
S3 O313 1.448(10) . ?
S3 O311 1.449(14) . ?
S3 O303 1.498(15) . ?
S3 C301 1.843(9) . ?
S4 O402 1.408(6) . ?
S4 O403 1.412(7) . ?
S4 O401 1.458(7) . ?
S4 C401 1.747(9) . ?
C191 F102 1.215(10) . ?
C191 F103 1.293(9) . ?
C191 F101 1.339(8) . ?
C191 F112 1.661(12) . ?
F102 F112 0.775(11) . ?
C201 F201 1.275(11) . ?
C201 F211 1.311(11) . ?
C201 F203 1.315(11) . ?
C201 F202 1.349(11) . ?
C201 F213 1.368(12) . ?
C201 F212 1.377(11) . ?
F201 F212 0.548(11) . ?
F201 F211 1.733(13) . ?
F202 F211 0.561(11) . ?
O301 O313 0.608(12) . ?
O302 O311 0.598(16) . ?
O303 O312 0.527(19) . ?
C301 F302 1.281(10) . ?
C301 F303 1.307(10) . ?
C301 F301 1.345(10) . ?
C401 F401 1.318(10) . ?
C401 F402 1.340(10) . ?
C401 F403 1.369(10) . ?
C501 Cl1 1.734(9) . ?
C501 Cl2 1.770(9) . ?
O503 C503 1.423(11) . ?
O502 C502 1.253(11) . ?
O54 O54' 1.435(17) . ?
O514 C514 1.45(2) . ?
C514 O504 1.38(2) . ?
O504 C504 1.25(2) . ?
